data_7057140
loop_
_publ_author_name
'Brink, Alice'
'Kroon, Robin E.'
'Visser, Hendrik G.'
'van Rensburg, Constance E. J.'
'Roodt, Andreas'

_publ_section_title
;
 Designing model imino bifunctional chelators for radiopharmaceuticals --
 in vitro antitumor activity, photoluminescence and structural analysis
;
_journal_issue 7
_journal_name_full 'New Journal of Chemistry'
_journal_page_first 5193
_journal_paper_doi 10.1039/C7NJ04208F
_journal_volume 42
_journal_year 2018
_chemical_formula_moiety 'C18 H18 N2 O'
_chemical_formula_sum 'C18 H18 N2 O'
_chemical_formula_weight 278.34
_chemical_name_systematic '2-[(2-indol-3-yl-ethyl)iminomethyl]-5-methylphenol '
_space_group_IT_number 2
_space_group_name_Hall '-P 1'
_space_group_name_H-M_alt 'P -1'
_symmetry_cell_setting triclinic
_symmetry_space_group_name_Hall '-P 1'
_symmetry_space_group_name_H-M 'P -1'
_audit_creation_date 2013-05-08T13:58:57-00:00
_audit_creation_method 'WinGX routine CIF_UPDATE'
_audit_update_record
;
2016-06-03 deposited with the CCDC.
2018-02-12 downloaded from the CCDC.
;
_cell_angle_alpha 98.482(2)
_cell_angle_beta 96.914(2)
_cell_angle_gamma 94.487(2)
_cell_formula_units_Z 2
_cell_length_a 6.0722(3)
_cell_length_b 8.3073(3)
_cell_length_c 14.1215(6)
_cell_measurement_reflns_used 4662
_cell_measurement_temperature 100(2)
_cell_measurement_theta_max 31.61
_cell_measurement_theta_min 2.94
_cell_volume 696.07(5)
_computing_cell_refinement 'Saint-Plus (Bruker, 2004)'
_computing_data_collection 'APEX2 (Bruker, 2005)'
_computing_data_reduction 'SAINT-Plus and XPREP (Bruker, 2004)'
_computing_molecular_graphics 'DIAMOND 3.0c (Brandenburg & Putz, 2004)'
_computing_publication_material 'WingGX (Farrugia, 1999)'
_computing_structure_refinement 'SHELXL-97 (Sheldrick, 2008)'
_computing_structure_solution 'SIR-92 (Altomare et al., 1999)'
_diffrn_ambient_temperature 100(2)
_diffrn_detector_area_resol_mean 512
_diffrn_measured_fraction_theta_full 0.994
_diffrn_measured_fraction_theta_max 0.994
_diffrn_measurement_device_type
;
Bruker X8 ApexII 4K Kappa CCD
;
_diffrn_measurement_method '\w and \f'
_diffrn_radiation_monochromator graphite
_diffrn_radiation_source 'sealed tube'
_diffrn_radiation_type MoK\a
_diffrn_radiation_wavelength 0.71073
_diffrn_reflns_av_R_equivalents 0.0243
_diffrn_reflns_limit_h_max 8
_diffrn_reflns_limit_h_min -7
_diffrn_reflns_limit_k_max 10
_diffrn_reflns_limit_k_min -10
_diffrn_reflns_limit_l_max 18
_diffrn_reflns_limit_l_min -18
_diffrn_reflns_number 12530
_diffrn_reflns_theta_full 28
_diffrn_reflns_theta_max 28
_diffrn_reflns_theta_min 2.68
_diffrn_standards_decay_% 0
_diffrn_standards_interval_count 0
_diffrn_standards_interval_time 0
_diffrn_standards_number 0
_exptl_absorpt_coefficient_mu 0.083
_exptl_absorpt_correction_T_max 0.9942
_exptl_absorpt_correction_T_min 0.9682
_exptl_absorpt_correction_type multi-scan
_exptl_absorpt_process_details
;
SADABS (Bruker, 2004)
;
_exptl_crystal_colour yellow
_exptl_crystal_density_diffrn 1.328
_exptl_crystal_density_method 'not measured'
_exptl_crystal_description plate
_exptl_crystal_F_000 296
_exptl_crystal_size_max 0.39
_exptl_crystal_size_mid 0.12
_exptl_crystal_size_min 0.07
_refine_diff_density_max 0.394
_refine_diff_density_min -0.397
_refine_ls_extinction_method none
_refine_ls_goodness_of_fit_ref 1.072
_refine_ls_hydrogen_treatment mixed
_refine_ls_matrix_type full
_refine_ls_number_parameters 199
_refine_ls_number_reflns 3315
_refine_ls_number_restraints 0
_refine_ls_restrained_S_all 1.072
_refine_ls_R_factor_gt 0.0432
_refine_ls_shift/su_max 0
_refine_ls_structure_factor_coef Fsqd
_refine_ls_weighting_details 'calc w=1/[\s^2^(Fo^2^)+(0.0600P)^2^+0.2885P] where P=(Fo^2^+2Fc^2^)/3'
_refine_ls_weighting_scheme calc
_refine_ls_wR_factor_ref 0.1221
_reflns_number_gt 2805
_reflns_number_total 3315
_reflns_threshold_expression >2\s(I)
_cod_data_source_file c7nj04208f2.cif
_cod_data_source_block 10aab24_0m
_cod_depositor_comments 'Adding full bibliography for 7057138--7057142.cif.'
_cod_database_code 7057140

loop_
_symmetry_equiv_pos_as_xyz
'x, y, z'
'-x, -y, -z'

loop_
_atom_site_label
_atom_site_type_symbol
_atom_site_fract_x
_atom_site_fract_y
_atom_site_fract_z
_atom_site_U_iso_or_equiv
_atom_site_adp_type
_atom_site_occupancy
_atom_site_calc_flag
_atom_site_refinement_flags
C1 C 0.2586(2) 0.21949(15) 0.32757(9) 0.0145(3) Uani 1 d .
H1A H 0.1119 0.2421 0.3055 0.017 Uiso 1 calc R
C2 C 0.2062(2) 0.35644(15) 0.48069(9) 0.0162(3) Uani 1 d .
H2A H 0.0662 0.3816 0.4446 0.019 Uiso 1 calc R
H2B H 0.2847 0.4597 0.5177 0.019 Uiso 1 calc R
C3 C 0.1553(2) 0.23549(15) 0.54922(9) 0.0152(3) Uani 1 d .
H3A H 0.0852 0.1316 0.5098 0.018 Uiso 1 calc R
H3B H 0.2984 0.2123 0.5836 0.018 Uiso 1 calc R
C11 C 0.3804(2) 0.11789(14) 0.26249(9) 0.0133(3) Uani 1 d .
C12 C 0.5939(2) 0.07540(15) 0.29480(9) 0.0136(3) Uani 1 d .
C13 C 0.6997(2) -0.03289(15) 0.23376(9) 0.0148(3) Uani 1 d .
H13 H 0.8423 -0.0627 0.2563 0.018 Uiso 1 calc R
C14 C 0.5992(2) -0.09750(15) 0.14062(9) 0.0153(3) Uani 1 d .
C15 C 0.3887(2) -0.05301(16) 0.10831(9) 0.0164(3) Uani 1 d .
H15 H 0.3191 -0.0951 0.0446 0.02 Uiso 1 calc R
C16 C 0.2816(2) 0.05204(15) 0.16886(9) 0.0156(3) Uani 1 d .
H16 H 0.1379 0.0799 0.1463 0.019 Uiso 1 calc R
C31 C 0.0068(2) 0.28911(15) 0.62300(9) 0.0136(3) Uani 1 d .
C32 C -0.2017(2) 0.21763(15) 0.62671(9) 0.0155(3) Uani 1 d .
H32 H -0.2783 0.131 0.5801 0.019 Uiso 1 calc R
C33 C -0.1276(2) 0.40621(15) 0.75984(9) 0.0145(3) Uani 1 d .
C34 C 0.0588(2) 0.41189(14) 0.70804(9) 0.0133(3) Uani 1 d .
C35 C 0.2454(2) 0.52333(15) 0.74699(9) 0.0157(3) Uani 1 d .
H35 H 0.3715 0.5311 0.7135 0.019 Uiso 1 calc R
C36 C 0.2426(2) 0.62153(15) 0.83491(9) 0.0173(3) Uani 1 d .
H36 H 0.3679 0.6972 0.8616 0.021 Uiso 1 calc R
C37 C 0.0569(2) 0.61099(16) 0.88538(9) 0.0180(3) Uani 1 d .
H37 H 0.0606 0.6784 0.9462 0.022 Uiso 1 calc R
C38 C -0.1308(2) 0.50475(16) 0.84840(9) 0.0170(3) Uani 1 d .
H38 H -0.2568 0.4992 0.8821 0.02 Uiso 1 calc R
C141 C 0.7146(2) -0.21535(17) 0.07642(10) 0.0204(3) Uani 1 d .
H14A H 0.8624 -0.2276 0.1094 0.031 Uiso 1 calc R
H14B H 0.7304 -0.1733 0.0161 0.031 Uiso 1 calc R
H14C H 0.6259 -0.3219 0.062 0.031 Uiso 1 calc R
N1 N 0.34694(18) 0.27856(13) 0.41401(8) 0.0155(2) Uani 1 d .
N2 N -0.28535(19) 0.28870(14) 0.70755(8) 0.0168(2) Uani 1 d .
O1 O 0.69828(16) 0.13446(11) 0.38433(7) 0.0182(2) Uani 1 d .
H2C H -0.411(3) 0.251(2) 0.7285(13) 0.030(5) Uiso 1 d .
H1B H 0.590(4) 0.198(3) 0.4146(15) 0.049(6) Uiso 1 d .

loop_
_atom_site_aniso_label
_atom_site_aniso_U_11
_atom_site_aniso_U_22
_atom_site_aniso_U_33
_atom_site_aniso_U_23
_atom_site_aniso_U_13
_atom_site_aniso_U_12
C1 0.0145(6) 0.0136(6) 0.0167(6) 0.0039(5) 0.0044(5) 0.0026(4)
C2 0.0189(6) 0.0156(6) 0.0149(6) 0.0007(5) 0.0067(5) 0.0035(5)
C3 0.0168(6) 0.0153(6) 0.0139(6) 0.0018(5) 0.0033(5) 0.0034(5)
C11 0.0142(6) 0.0128(5) 0.0133(6) 0.0021(4) 0.0044(5) -0.0001(4)
C12 0.0155(6) 0.0131(5) 0.0122(6) 0.0028(4) 0.0025(5) -0.0004(4)
C13 0.0134(6) 0.0157(6) 0.0162(6) 0.0038(5) 0.0038(5) 0.0027(5)
C14 0.0192(6) 0.0135(6) 0.0145(6) 0.0030(5) 0.0063(5) 0.0023(5)
C15 0.0193(6) 0.0174(6) 0.0119(6) 0.0013(5) 0.0016(5) 0.0007(5)
C16 0.0145(6) 0.0170(6) 0.0159(6) 0.0039(5) 0.0022(5) 0.0026(5)
C31 0.0153(6) 0.0138(6) 0.0124(6) 0.0032(4) 0.0018(4) 0.0031(4)
C32 0.0178(6) 0.0153(6) 0.0132(6) 0.0014(5) 0.0017(5) 0.0016(5)
C33 0.0140(6) 0.0146(6) 0.0155(6) 0.0041(5) 0.0030(5) 0.0016(5)
C34 0.0146(6) 0.0138(6) 0.0127(6) 0.0039(4) 0.0024(5) 0.0035(4)
C35 0.0156(6) 0.0153(6) 0.0168(6) 0.0034(5) 0.0032(5) 0.0025(5)
C36 0.0172(6) 0.0152(6) 0.0182(7) 0.0012(5) 0.0001(5) -0.0001(5)
C37 0.0233(7) 0.0165(6) 0.0140(6) 0.0000(5) 0.0032(5) 0.0042(5)
C38 0.0181(6) 0.0187(6) 0.0156(6) 0.0033(5) 0.0056(5) 0.0050(5)
C141 0.0254(7) 0.0216(7) 0.0154(7) 0.0008(5) 0.0055(5) 0.0084(5)
N1 0.0177(5) 0.0144(5) 0.0152(5) 0.0011(4) 0.0062(4) 0.0017(4)
N2 0.0142(5) 0.0197(5) 0.0162(6) 0.0017(4) 0.0043(4) -0.0009(4)
O1 0.0174(5) 0.0218(5) 0.0139(5) -0.0012(4) 0.0000(4) 0.0037(4)

loop_
_atom_type_symbol
_atom_type_description
_atom_type_scat_dispersion_real
_atom_type_scat_dispersion_imag
_atom_type_scat_source
C C 0.0033 0.0016 'International Tables Vol C Tables 4.2.6.8 and 6.1.1.4'
H H 0 0 'International Tables Vol C Tables 4.2.6.8 and 6.1.1.4'
N N 0.0061 0.0033 'International Tables Vol C Tables 4.2.6.8 and 6.1.1.4'
O O 0.0106 0.006 'International Tables Vol C Tables 4.2.6.8 and 6.1.1.4'

loop_
_geom_angle_atom_site_label_1
_geom_angle_atom_site_label_2
_geom_angle_atom_site_label_3
_geom_angle
N1 C1 C11 120.95(11)
N1 C1 H1A 119.5
C11 C1 H1A 119.5
N1 C2 C3 107.00(10)
N1 C2 H2A 110.3
C3 C2 H2A 110.3
N1 C2 H2B 110.3
C3 C2 H2B 110.3
H2A C2 H2B 108.6
C31 C3 C2 116.15(10)
C31 C3 H3A 108.2
C2 C3 H3A 108.2
C31 C3 H3B 108.2
C2 C3 H3B 108.2
H3A C3 H3B 107.4
C16 C11 C12 118.56(11)
C16 C11 C1 120.54(11)
C12 C11 C1 120.78(11)
O1 C12 C13 118.70(11)
O1 C12 C11 121.51(11)
C13 C12 C11 119.79(11)
C14 C13 C12 121.02(12)
C14 C13 H13 119.5
C12 C13 H13 119.5
C13 C14 C15 119.00(11)
C13 C14 C141 120.24(12)
C15 C14 C141 120.75(12)
C16 C15 C14 120.27(12)
C16 C15 H15 119.9
C14 C15 H15 119.9
C15 C16 C11 121.36(12)
C15 C16 H16 119.3
C11 C16 H16 119.3
C32 C31 C34 106.16(11)
C32 C31 C3 125.38(12)
C34 C31 C3 128.20(11)
C31 C32 N2 110.53(11)
C31 C32 H32 124.7
N2 C32 H32 124.7
N2 C33 C38 130.11(12)
N2 C33 C34 107.40(11)
C38 C33 C34 122.46(12)
C35 C34 C33 118.66(11)
C35 C34 C31 134.33(12)
C33 C34 C31 106.99(11)
C36 C35 C34 118.98(12)
C36 C35 H35 120.5
C34 C35 H35 120.5
C35 C36 C37 121.03(12)
C35 C36 H36 119.5
C37 C36 H36 119.5
C38 C37 C36 121.48(12)
C38 C37 H37 119.3
C36 C37 H37 119.3
C37 C38 C33 117.37(12)
C37 C38 H38 121.3
C33 C38 H38 121.3
C14 C141 H14A 109.5
C14 C141 H14B 109.5
H14A C141 H14B 109.5
C14 C141 H14C 109.5
H14A C141 H14C 109.5
H14B C141 H14C 109.5
C1 N1 C2 118.51(11)
C33 N2 C32 108.88(11)
C33 N2 H2C 125.1(11)
C32 N2 H2C 125.0(11)
C12 O1 H1B 104.1(12)

loop_
_geom_bond_atom_site_label_1
_geom_bond_atom_site_label_2
_geom_bond_distance
C1 N1 1.2817(16)
C1 C11 1.4616(16)
C1 H1A 0.95
C2 N1 1.4617(15)
C2 C3 1.5335(17)
C2 H2A 0.99
C2 H2B 0.99
C3 C31 1.4997(17)
C3 H3A 0.99
C3 H3B 0.99
C11 C16 1.3971(17)
C11 C12 1.4107(18)
C12 O1 1.3478(15)
C12 C13 1.4000(17)
C13 C14 1.3921(18)
C13 H13 0.95
C14 C15 1.4009(18)
C14 C141 1.5063(17)
C15 C16 1.3851(17)
C15 H15 0.95
C16 H16 0.95
C31 C32 1.3659(18)
C31 C34 1.4419(17)
C32 N2 1.3776(16)
C32 H32 0.95
C33 N2 1.3735(17)
C33 C38 1.3931(18)
C33 C34 1.4211(17)
C34 C35 1.4071(18)
C35 C36 1.3841(18)
C35 H35 0.95
C36 C37 1.4084(19)
C36 H36 0.95
C37 C38 1.3833(19)
C37 H37 0.95
C38 H38 0.95
C141 H14A 0.98
C141 H14B 0.98
C141 H14C 0.98
N2 H2C 0.904(19)
O1 H1B 0.97(2)

loop_
_geom_hbond_atom_site_label_D
_geom_hbond_atom_site_label_H
_geom_hbond_atom_site_label_A
_geom_hbond_site_symmetry_A
_geom_hbond_distance_DH
_geom_hbond_distance_HA
_geom_hbond_distance_DA
_geom_hbond_angle_DHA
O1 H1B N1 1 0.97(2) 1.67(2) 2.5742(14) 153.2(19)

loop_
_geom_torsion_atom_site_label_1
_geom_torsion_atom_site_label_2
_geom_torsion_atom_site_label_3
_geom_torsion_atom_site_label_4
_geom_torsion
_geom_torsion_site_symmetry_4
N1 C2 C3 C31 -178.54(10) .
N1 C1 C11 C16 179.05(11) .
N1 C1 C11 C12 3.27(18) .
C16 C11 C12 O1 -179.89(11) .
C1 C11 C12 O1 -4.02(18) .
C16 C11 C12 C13 -1.11(18) .
C1 C11 C12 C13 174.76(11) .
O1 C12 C13 C14 179.98(11) .
C11 C12 C13 C14 1.17(18) .
C12 C13 C14 C15 -0.19(18) .
C12 C13 C14 C141 -179.30(11) .
C13 C14 C15 C16 -0.83(19) .
C141 C14 C15 C16 178.27(12) .
C14 C15 C16 C11 0.88(19) .
C12 C11 C16 C15 0.10(19) .
C1 C11 C16 C15 -175.78(11) .
C2 C3 C31 C32 114.34(14) .
C2 C3 C31 C34 -72.35(16) .
C34 C31 C32 N2 0.84(14) .
C3 C31 C32 N2 175.37(11) .
N2 C33 C34 C35 -179.77(11) .
C38 C33 C34 C35 -1.13(18) .
N2 C33 C34 C31 -1.27(14) .
C38 C33 C34 C31 177.37(11) .
C32 C31 C34 C35 178.43(13) .
C3 C31 C34 C35 4.1(2) .
C32 C31 C34 C33 0.27(14) .
C3 C31 C34 C33 -174.06(11) .
C33 C34 C35 C36 1.01(18) .
C31 C34 C35 C36 -176.99(13) .
C34 C35 C36 C37 0.11(19) .
C35 C36 C37 C38 -1.2(2) .
C36 C37 C38 C33 1.08(19) .
N2 C33 C38 C37 178.39(13) .
C34 C33 C38 C37 0.09(19) .
C11 C1 N1 N1 0.0(2) 1
C11 C1 N1 C2 -170.18(11) .
C3 C2 N1 N1 0.0(2) 1
C3 C2 N1 C1 103.88(13) .
C38 C33 N2 C32 -176.70(13) .
C34 C33 N2 C32 1.80(14) .
C31 C32 N2 C33 -1.69(15) .
